data_8106861
loop_
_publ_author_name
'Attia, Mohamed I.'
'Ghabbour, Hazem A.'
'Fun, Hoong-Kun'

_publ_section_title
;
 Crystal structure of methyl 5-methoxy 1H-indole-2-carboxylate, C11H11NO3
;
_journal_issue 1
_journal_name_full 'Zeitschrift f\"ur Kristallographie - New Crystal Structures'
_journal_page_first 313
_journal_page_last 314
_journal_paper_doi 10.1515/ncrs-2015-0162
_journal_volume 231
_journal_year 2016
_chemical_formula_sum 'C11 H11 N O3'
_chemical_formula_weight 205.21
_space_group_crystal_system monoclinic
_space_group_IT_number 14
_space_group_name_Hall '-P 2yn'
_space_group_name_H-M_alt 'P 1 21/n 1'
_atom_sites_solution_hydrogens mixed
_cell_angle_alpha 90
_cell_angle_beta 91.919(3)
_cell_angle_gamma 90
_cell_formula_units_Z 4
_cell_length_a 7.8956(6)
_cell_length_b 5.8304(4)
_cell_length_c 22.0407(16)
_cell_measurement_reflns_used 5872
_cell_measurement_temperature 100(2)
_cell_measurement_theta_max 28.30
_cell_measurement_theta_min 3.23
_cell_volume 1014.06(13)
_computing_cell_refinement 'Bruker SAINT'
_computing_data_collection 'Bruker APEX2'
_computing_data_reduction 'Bruker SAINT'
_computing_molecular_graphics 'Bruker SHELXTL'
_computing_publication_material 'Bruker SHELXTL'
_computing_structure_refinement 'SHELXL-2014 (Sheldrick 2014)'
_computing_structure_solution 'SHELXS-97 (Sheldrick 2008)'
_diffrn_ambient_temperature 100(2)
_diffrn_measured_fraction_theta_full 0.981
_diffrn_measured_fraction_theta_max 0.982
_diffrn_measurement_device_type 'Bruker APEX-II D8 venture'
_diffrn_measurement_method '\f and \w scans'
_diffrn_radiation_monochromator graphite
_diffrn_radiation_source 'fine-focus sealed tube'
_diffrn_radiation_type MoK\a
_diffrn_radiation_wavelength 0.71073
_diffrn_reflns_av_R_equivalents 0.0212
_diffrn_reflns_av_unetI/netI 0.0211
_diffrn_reflns_Laue_measured_fraction_full 0.981
_diffrn_reflns_Laue_measured_fraction_max 0.982
_diffrn_reflns_limit_h_max 10
_diffrn_reflns_limit_h_min -10
_diffrn_reflns_limit_k_max 7
_diffrn_reflns_limit_k_min -7
_diffrn_reflns_limit_l_max 29
_diffrn_reflns_limit_l_min -27
_diffrn_reflns_number 9399
_diffrn_reflns_point_group_measured_fraction_full 0.981
_diffrn_reflns_point_group_measured_fraction_max 0.982
_diffrn_reflns_theta_full 25.242
_diffrn_reflns_theta_max 27.992
_diffrn_reflns_theta_min 3.615
_exptl_absorpt_coefficient_mu 0.099
_exptl_absorpt_correction_T_max 0.9694
_exptl_absorpt_correction_T_min 0.9499
_exptl_absorpt_correction_type multi-scan
_exptl_absorpt_process_details SADABS_Bruker_2014
_exptl_crystal_colour yellow
_exptl_crystal_density_diffrn 1.344
_exptl_crystal_description block
_exptl_crystal_F_000 432
_exptl_crystal_size_max 0.410
_exptl_crystal_size_mid 0.268
_exptl_crystal_size_min 0.247
_refine_diff_density_max 0.176
_refine_diff_density_min -0.152
_refine_diff_density_rms 0.031
_refine_ls_extinction_coef 0.16(2)
_refine_ls_extinction_expression Fc^*^=kFc[1+0.001xFc^2^\l^3^/sin(2\q)]^-1/4^
_refine_ls_extinction_method 'SHELXL-2014/7 (Sheldrick 2014'
_refine_ls_goodness_of_fit_ref 1.091
_refine_ls_hydrogen_treatment mixed
_refine_ls_matrix_type full
_refine_ls_number_parameters 143
_refine_ls_number_reflns 2407
_refine_ls_number_restraints 0
_refine_ls_restrained_S_all 1.091
_refine_ls_R_factor_all 0.0575
_refine_ls_R_factor_gt 0.0446
_refine_ls_shift/su_max 0.000
_refine_ls_shift/su_mean 0.000
_refine_ls_structure_factor_coef Fsqd
_refine_ls_weighting_details 'w=1/[\s^2^(Fo^2^)+(0.0502P)^2^+0.2564P] where P=(Fo^2^+2Fc^2^)/3'
_refine_ls_weighting_scheme calc
_refine_ls_wR_factor_gt 0.1151
_refine_ls_wR_factor_ref 0.1246
_reflns_Friedel_coverage 0.000
_reflns_Friedel_fraction_full .
_reflns_Friedel_fraction_max .
_reflns_number_gt 1940
_reflns_number_total 2407
_reflns_threshold_expression 'I > 2\s(I)'
_cod_data_source_file suppl_ncrs-2015-0162_suppl.cif
_cod_data_source_block a
_cod_original_sg_symbol_H-M 'P 21/n'
_cod_database_code 8106861
_shelx_space_group_comment
;
The symmetry employed for this shelxl refinement is uniquely defined
by the following loop, which should always be used as a source of
symmetry information in preference to the above space-group names.
They are only intended as comments.
;
_shelx_estimated_absorpt_t_min 0.961
_shelx_estimated_absorpt_t_max 0.976

loop_
_space_group_symop_operation_xyz
'x, y, z'
'-x+1/2, y+1/2, -z+1/2'
'-x, -y, -z'
'x-1/2, -y-1/2, z-1/2'

loop_
_atom_site_label
_atom_site_type_symbol
_atom_site_fract_x
_atom_site_fract_y
_atom_site_fract_z
_atom_site_U_iso_or_equiv
_atom_site_adp_type
_atom_site_occupancy
_atom_site_site_symmetry_order
_atom_site_calc_flag
_atom_site_refinement_flags_posn
_atom_site_refinement_flags_adp
_atom_site_refinement_flags_occupancy
_atom_site_disorder_assembly
_atom_site_disorder_group
O1 O 0.33857(17) 0.7911(2) 0.52344(5) 0.0702(4) Uani 1 1 d . . . . .
O2 O 0.24164(16) 0.4563(2) 0.48726(5) 0.0619(4) Uani 1 1 d . . . . .
O3 O 0.53947(13) 0.78559(19) 0.16189(5) 0.0537(3) Uani 1 1 d . . . . .
N1 N 0.44839(15) 0.9017(2) 0.40557(6) 0.0460(3) Uani 1 1 d . . . . .
H1 H 0.493(2) 0.997(3) 0.4334(9) 0.067(5) Uiso 1 1 d . . . . .
C1 C 0.36201(17) 0.7040(2) 0.41916(6) 0.0449(4) Uani 1 1 d . . . . .
C2 C 0.33580(18) 0.5762(3) 0.36759(7) 0.0482(4) Uani 1 1 d . . . . .
H2 H 0.2783 0.4333 0.3646 0.058 Uiso 1 1 calc R U . . .
C3 C 0.41059(16) 0.6973(2) 0.31937(6) 0.0428(3) Uani 1 1 d . . . . .
C4 C 0.42553(17) 0.6517(2) 0.25680(6) 0.0454(3) Uani 1 1 d . . . . .
H4 H 0.3770 0.5179 0.2388 0.054 Uiso 1 1 calc R U . . .
C5 C 0.51214(16) 0.8064(2) 0.22290(6) 0.0438(3) Uani 1 1 d . . . . .
C6 C 0.58288(18) 1.0077(3) 0.24923(7) 0.0493(4) Uani 1 1 d . . . . .
H6 H 0.6422 1.1114 0.2244 0.059 Uiso 1 1 calc R U . . .
C7 C 0.56811(18) 1.0570(2) 0.30969(7) 0.0486(4) Uani 1 1 d . . . . .
H7 H 0.6152 1.1930 0.3269 0.058 Uiso 1 1 calc R U . . .
C8 C 0.48127(16) 0.8997(2) 0.34489(6) 0.0419(3) Uani 1 1 d . . . . .
C9 C 0.31508(17) 0.6599(3) 0.48138(7) 0.0473(4) Uani 1 1 d . . . . .
C10 C 0.1891(2) 0.3941(3) 0.54741(8) 0.0681(5) Uani 1 1 d . . . . .
H10A H 0.2808 0.4280 0.5771 0.102 Uiso 1 1 calc R U . . .
H10B H 0.1628 0.2299 0.5485 0.102 Uiso 1 1 calc R U . . .
H10C H 0.0881 0.4824 0.5573 0.102 Uiso 1 1 calc R U . . .
C11 C 0.4892(2) 0.5774(3) 0.13351(8) 0.0633(5) Uani 1 1 d . . . . .
H11A H 0.5479 0.4489 0.1537 0.095 Uiso 1 1 calc R U . . .
H11B H 0.5184 0.5815 0.0907 0.095 Uiso 1 1 calc R U . . .
H11C H 0.3665 0.5577 0.1365 0.095 Uiso 1 1 calc R U . . .

loop_
_atom_site_aniso_label
_atom_site_aniso_U_11
_atom_site_aniso_U_22
_atom_site_aniso_U_33
_atom_site_aniso_U_23
_atom_site_aniso_U_13
_atom_site_aniso_U_12
O1 0.0837(9) 0.0780(9) 0.0492(7) -0.0117(6) 0.0068(6) -0.0277(7)
O2 0.0785(8) 0.0548(7) 0.0535(7) 0.0012(5) 0.0164(5) -0.0138(6)
O3 0.0583(6) 0.0568(7) 0.0465(6) 0.0002(5) 0.0083(4) 0.0026(5)
N1 0.0482(6) 0.0447(7) 0.0449(7) -0.0038(5) -0.0016(5) -0.0090(5)
C1 0.0431(7) 0.0444(7) 0.0472(8) 0.0000(6) 0.0008(5) -0.0053(6)
C2 0.0512(7) 0.0433(8) 0.0502(8) -0.0027(6) 0.0043(6) -0.0111(6)
C3 0.0413(6) 0.0399(7) 0.0471(7) -0.0014(6) 0.0008(5) -0.0040(5)
C4 0.0467(7) 0.0422(7) 0.0474(8) -0.0042(6) 0.0020(6) -0.0041(6)
C5 0.0401(6) 0.0465(7) 0.0449(7) 0.0013(6) 0.0013(5) 0.0054(5)
C6 0.0470(7) 0.0452(8) 0.0559(9) 0.0078(6) 0.0046(6) -0.0045(6)
C7 0.0484(7) 0.0410(7) 0.0564(9) -0.0005(6) -0.0001(6) -0.0093(6)
C8 0.0391(6) 0.0400(7) 0.0463(7) -0.0019(6) -0.0015(5) -0.0029(5)
C9 0.0433(7) 0.0513(8) 0.0472(8) -0.0007(7) 0.0009(5) -0.0031(6)
C10 0.0724(11) 0.0717(12) 0.0611(10) 0.0154(9) 0.0191(8) -0.0025(9)
C11 0.0773(11) 0.0618(10) 0.0512(9) -0.0090(8) 0.0072(8) 0.0072(8)

loop_
_atom_type_symbol
_atom_type_description
_atom_type_scat_dispersion_real
_atom_type_scat_dispersion_imag
_atom_type_scat_source
C C 0.0033 0.0016 'International Tables Vol C Tables 4.2.6.8 and 6.1.1.4'
H H 0.0000 0.0000 'International Tables Vol C Tables 4.2.6.8 and 6.1.1.4'
N N 0.0061 0.0033 'International Tables Vol C Tables 4.2.6.8 and 6.1.1.4'
O O 0.0106 0.0060 'International Tables Vol C Tables 4.2.6.8 and 6.1.1.4'

loop_
_geom_angle_atom_site_label_1
_geom_angle_atom_site_label_2
_geom_angle_atom_site_label_3
_geom_angle
_geom_angle_site_symmetry_1
_geom_angle_site_symmetry_3
C9 O2 C10 116.87(13) . .
C5 O3 C11 117.18(12) . .
C8 N1 C1 108.45(12) . .
C8 N1 H1 126.2(12) . .
C1 N1 H1 124.1(12) . .
C2 C1 N1 109.68(13) . .
C2 C1 C9 130.57(13) . .
N1 C1 C9 119.75(13) . .
C1 C2 C3 107.21(13) . .
C1 C2 H2 126.4 . .
C3 C2 H2 126.4 . .
C4 C3 C8 120.03(13) . .
C4 C3 C2 133.38(13) . .
C8 C3 C2 106.59(12) . .
C5 C4 C3 117.93(13) . .
C5 C4 H4 121.0 . .
C3 C4 H4 121.0 . .
C4 C5 O3 125.01(13) . .
C4 C5 C6 121.32(13) . .
O3 C5 C6 113.66(12) . .
C7 C6 C5 121.78(13) . .
C7 C6 H6 119.1 . .
C5 C6 H6 119.1 . .
C6 C7 C8 117.48(13) . .
C6 C7 H7 121.3 . .
C8 C7 H7 121.3 . .
N1 C8 C7 130.48(13) . .
N1 C8 C3 108.05(12) . .
C7 C8 C3 121.46(13) . .
O1 C9 O2 123.04(14) . .
O1 C9 C1 124.93(14) . .
O2 C9 C1 112.03(12) . .
O2 C10 H10A 109.5 . .
O2 C10 H10B 109.5 . .
H10A C10 H10B 109.5 . .
O2 C10 H10C 109.5 . .
H10A C10 H10C 109.5 . .
H10B C10 H10C 109.5 . .
O3 C11 H11A 109.5 . .
O3 C11 H11B 109.5 . .
H11A C11 H11B 109.5 . .
O3 C11 H11C 109.5 . .
H11A C11 H11C 109.5 . .
H11B C11 H11C 109.5 . .

loop_
_geom_bond_atom_site_label_1
_geom_bond_atom_site_label_2
_geom_bond_distance
_geom_bond_site_symmetry_2
O1 C9 1.2112(18) .
O2 C9 1.3297(19) .
O2 C10 1.4484(19) .
O3 C5 1.3744(16) .
O3 C11 1.416(2) .
N1 C8 1.3710(18) .
N1 C1 1.3773(17) .
N1 H1 0.89(2) .
C1 C2 1.369(2) .
C1 C9 1.455(2) .
C2 C3 1.421(2) .
C2 H2 0.9500 .
C3 C4 1.4132(19) .
C3 C8 1.4139(19) .
C4 C5 1.369(2) .
C4 H4 0.9500 .
C5 C6 1.416(2) .
C6 C7 1.372(2) .
C6 H6 0.9500 .
C7 C8 1.3960(19) .
C7 H7 0.9500 .
C10 H10A 0.9800 .
C10 H10B 0.9800 .
C10 H10C 0.9800 .
C11 H11A 0.9800 .
C11 H11B 0.9800 .
C11 H11C 0.9800 .

loop_
_geom_torsion_atom_site_label_1
_geom_torsion_atom_site_label_2
_geom_torsion_atom_site_label_3
_geom_torsion_atom_site_label_4
_geom_torsion
_geom_torsion_site_symmetry_1
_geom_torsion_site_symmetry_2
_geom_torsion_site_symmetry_3
_geom_torsion_site_symmetry_4
C8 N1 C1 C2 -1.18(16) . . . .
C8 N1 C1 C9 178.41(12) . . . .
N1 C1 C2 C3 0.67(16) . . . .
C9 C1 C2 C3 -178.86(14) . . . .
C1 C2 C3 C4 179.40(15) . . . .
C1 C2 C3 C8 0.07(16) . . . .
C8 C3 C4 C5 1.1(2) . . . .
C2 C3 C4 C5 -178.12(15) . . . .
C3 C4 C5 O3 179.19(12) . . . .
C3 C4 C5 C6 -0.8(2) . . . .
C11 O3 C5 C4 -6.8(2) . . . .
C11 O3 C5 C6 173.24(13) . . . .
C4 C5 C6 C7 0.0(2) . . . .
O3 C5 C6 C7 179.99(13) . . . .
C5 C6 C7 C8 0.5(2) . . . .
C1 N1 C8 C7 -178.32(14) . . . .
C1 N1 C8 C3 1.20(15) . . . .
C6 C7 C8 N1 179.29(14) . . . .
C6 C7 C8 C3 -0.2(2) . . . .
C4 C3 C8 N1 179.78(12) . . . .
C2 C3 C8 N1 -0.78(15) . . . .
C4 C3 C8 C7 -0.6(2) . . . .
C2 C3 C8 C7 178.79(13) . . . .
C10 O2 C9 O1 0.0(2) . . . .
C10 O2 C9 C1 -179.87(13) . . . .
C2 C1 C9 O1 -176.61(16) . . . .
N1 C1 C9 O1 3.9(2) . . . .
C2 C1 C9 O2 3.2(2) . . . .
N1 C1 C9 O2 -176.27(13) . . . .
